data_7247029
loop_
_publ_author_name
'Faraonov, Maxim A.'
'Yudanova, Evgeniya I.'
'Kuzmin, Alexey V.'
'Khasanov, Salavat S.'
'Troyanov, Sergey I.'
'Otsuka, Akihiro'
'Yamochi, Hideki'
'Kitagawa, Hiroshi'
'Konarev, Dmitri V.'

_publ_section_title
;
 Synthesis, structure and properties of coordination complexes of tin(ii)
 phthalocyanine and naphthalocyanine with transition metal fragments
;
_journal_issue 33
_journal_name_full CrystEngComm
_journal_page_first 4620
_journal_page_last 4637
_journal_paper_doi 10.1039/D3CE00564J
_journal_volume 25
_journal_year 2023
_chemical_formula_moiety 'C32 H16 N8 Sn, C8 H12 Cl1 Ir, C18 H36 N2 O6 Na, 2(C6 H4 Cl2)'
_chemical_formula_sum 'C70 H72 Cl5 Ir N10 Na O6 Sn'
_chemical_formula_weight 1660.50
_space_group_crystal_system monoclinic
_space_group_IT_number 4
_space_group_name_Hall 'P 2yb'
_space_group_name_H-M_alt 'P 1 21 1'
_atom_sites_solution_hydrogens geom
_atom_sites_solution_primary direct
_atom_sites_solution_secondary difmap
_audit_creation_method SHELXL-2013
_audit_update_record
;
2023-05-20 deposited with the CCDC.	2023-07-13 downloaded from the CCDC.
;
_cell_angle_alpha 90
_cell_angle_beta 104.360(2)
_cell_angle_gamma 90
_cell_formula_units_Z 2
_cell_length_a 12.9659(4)
_cell_length_b 18.5545(3)
_cell_length_c 14.3959(3)
_cell_measurement_reflns_used 15451
_cell_measurement_temperature 120(1)
_cell_measurement_theta_max 29.3390
_cell_measurement_theta_min 1.8440
_cell_volume 3355.10(14)
_computing_cell_refinement 'CrysAlisPro 1.171.38.46 (Rigaku OD, 2015)'
_computing_data_collection 'CrysAlisPro 1.171.38.46 (Rigaku OD, 2015)'
_computing_data_reduction 'CrysAlisPro 1.171.38.46 (Rigaku OD, 2015)'
_computing_molecular_graphics WinGx
_computing_publication_material WinGx
_computing_structure_refinement 'SHELXL-2013 (Sheldrick, 2013)'
_computing_structure_solution 'SHELXS-2013 (Sheldrick, 2013)'
_diffrn_ambient_temperature 120(1)
_diffrn_detector 'CCD plate'
_diffrn_measured_fraction_theta_full 0.923
_diffrn_measured_fraction_theta_max 0.816
_diffrn_measurement_device 'abstract diffractometer'
_diffrn_measurement_device_type 'Saxi-CrysAlisPro-abstract goniometer imported SAXI images'
_diffrn_measurement_method '\w scans'
_diffrn_radiation_monochromator graphite
_diffrn_radiation_probe x-ray
_diffrn_radiation_type 'Mo K\a'
_diffrn_radiation_wavelength 0.71073
_diffrn_reflns_av_R_equivalents 0.0220
_diffrn_reflns_av_unetI/netI 0.0323
_diffrn_reflns_Laue_measured_fraction_full 0.923
_diffrn_reflns_Laue_measured_fraction_max 0.816
_diffrn_reflns_limit_h_max 16
_diffrn_reflns_limit_h_min -11
_diffrn_reflns_limit_k_max 25
_diffrn_reflns_limit_k_min -25
_diffrn_reflns_limit_l_max 18
_diffrn_reflns_limit_l_min -18
_diffrn_reflns_number 16792
_diffrn_reflns_point_group_measured_fraction_full 0.849
_diffrn_reflns_point_group_measured_fraction_max 0.723
_diffrn_reflns_theta_full 25.242
_diffrn_reflns_theta_max 29.368
_diffrn_reflns_theta_min 1.827
_diffrn_source 'Enhance (Mo) X-ray Source'
_exptl_absorpt_coefficient_mu 2.620
_exptl_absorpt_correction_T_max 1.00000
_exptl_absorpt_correction_T_min 0.73541
_exptl_absorpt_correction_type multi-scan
_exptl_absorpt_process_details
;
CrysAlisPro, Agilent Technologies,
Version 1.171.37.35 (release 13-08-2014 CrysAlis171 .NET)
(compiled Aug 13 2014,18:06:01)
Empirical absorption correction using spherical harmonics,
 implemented in SCALE3 ABSPACK scaling algorithm.
;
_exptl_crystal_colour black
_exptl_crystal_density_diffrn 1.644
_exptl_crystal_description prism
_exptl_crystal_F_000 1666
_exptl_crystal_size_max 0.353
_exptl_crystal_size_mid 0.111
_exptl_crystal_size_min 0.086
_refine_diff_density_max 1.127
_refine_diff_density_min -0.760
_refine_diff_density_rms 0.083
_refine_ls_abs_structure_details
;
 Flack x determined using 5138 quotients [(I+)-(I-)]/[(I+)+(I-)]
 (Parsons and Flack (2004), Acta Cryst. A60, s61).
;
_refine_ls_abs_structure_Flack -0.014(2)
_refine_ls_extinction_method none
_refine_ls_goodness_of_fit_ref 1.035
_refine_ls_hydrogen_treatment constr
_refine_ls_matrix_type full
_refine_ls_number_parameters 885
_refine_ls_number_reflns 13337
_refine_ls_number_restraints 109
_refine_ls_restrained_S_all 1.033
_refine_ls_R_factor_all 0.0281
_refine_ls_R_factor_gt 0.0259
_refine_ls_shift/su_max 0.002
_refine_ls_shift/su_mean 0.000
_refine_ls_structure_factor_coef Fsqd
_refine_ls_weighting_details
;
 w=1/[\s^2^(Fo^2^)+(0.0311P)^2^+1.7326P]
 where P=(Fo^2^+2Fc^2^)/3
;
_refine_ls_weighting_scheme calc
_refine_ls_wR_factor_gt 0.0578
_refine_ls_wR_factor_ref 0.0587
_reflns_Friedel_coverage 0.720
_reflns_Friedel_fraction_full 0.769
_reflns_Friedel_fraction_max 0.623
_reflns_number_gt 12769
_reflns_number_total 13337
_reflns_threshold_expression 'I > 2\s(I)'
_cod_data_source_file d3ce00564j2.cif
_cod_data_source_block CryptNaCODIrClSnPc2C6H4Cl2
_cod_depositor_comments 'Adding full bibliography for 7247026--7247038.cif.'
_cod_original_sg_symbol_H-M 'P 21'
_cod_database_code 7247029
_shelx_space_group_comment
;
The symmetry employed for this shelxl refinement is uniquely defined
by the following loop, which should always be used as a source of
symmetry information in preference to the above space-group names.
They are only intended as comments.
;
_shelx_estimated_absorpt_t_min 0.458
_shelx_estimated_absorpt_t_max 0.806
_shelxl_version_number 2013-2

loop_
_space_group_symop_operation_xyz
'x, y, z'
'-x, y+1/2, -z'

loop_
_atom_site_label
_atom_site_type_symbol
_atom_site_fract_x
_atom_site_fract_y
_atom_site_fract_z
_atom_site_U_iso_or_equiv
_atom_site_adp_type
_atom_site_occupancy
_atom_site_site_symmetry_order
_atom_site_calc_flag
_atom_site_refinement_flags_posn
_atom_site_refinement_flags_adp
_atom_site_refinement_flags_occupancy
_atom_site_disorder_assembly
_atom_site_disorder_group
Sn Sn 0.80296(3) 0.84879(3) 0.18593(2) 0.01496(8) Uani 1 1 d . . . . .
N101 N 0.7771(4) 0.7348(2) 0.1427(3) 0.0163(9) Uani 1 1 d . . . . .
N102 N 0.6415(4) 0.8315(2) 0.2013(3) 0.0160(9) Uani 1 1 d . . . . .
N103 N 0.8155(4) 0.8964(2) 0.3283(3) 0.0184(9) Uani 1 1 d . . . . .
N104 N 0.9511(4) 0.8011(2) 0.2680(3) 0.0169(10) Uani 1 1 d . . . . .
N105 N 0.5829(4) 0.7330(2) 0.0882(3) 0.0179(9) Uani 1 1 d . . . . .
N106 N 0.6273(4) 0.9255(2) 0.3151(3) 0.0203(10) Uani 1 1 d . . . . .
N107 N 1.0092(4) 0.8905(2) 0.3930(3) 0.0198(10) Uani 1 1 d . . . . .
N108 N 0.9629(4) 0.6942(2) 0.1724(3) 0.0201(10) Uani 1 1 d . . . . .
C101 C 0.8570(5) 0.6868(3) 0.1368(4) 0.0183(11) Uani 1 1 d . . . . .
C102 C 0.8088(5) 0.6231(3) 0.0873(4) 0.0197(11) Uani 1 1 d . . . . .
C103 C 0.6991(5) 0.6343(3) 0.0622(4) 0.0194(11) Uani 1 1 d . . . . .
C104 C 0.6812(5) 0.7049(3) 0.0969(4) 0.0176(11) Uani 1 1 d . . . . .
C105 C 0.5662(5) 0.7898(3) 0.1377(4) 0.0179(11) Uani 1 1 d . . . . .
C106 C 0.4606(5) 0.8155(3) 0.1382(4) 0.0191(11) Uani 1 1 d . . . . .
C107 C 0.4731(5) 0.8721(3) 0.2040(4) 0.0180(11) Uani 1 1 d . . . . .
C108 C 0.5873(5) 0.8808(3) 0.2441(4) 0.0189(11) Uani 1 1 d . . . . .
C109 C 0.7325(5) 0.9284(2) 0.3587(4) 0.0198(12) Uani 1 1 d . . . . .
C110 C 0.7753(5) 0.9641(3) 0.4479(4) 0.0209(13) Uani 1 1 d . . . . .
C111 C 0.8860(5) 0.9543(2) 0.4712(4) 0.0192(11) Uani 1 1 d . . . . .
C112 C 0.9097(5) 0.9117(3) 0.3956(4) 0.0176(11) Uani 1 1 d . . . . .
C113 C 1.0269(5) 0.8403(3) 0.3347(4) 0.0191(11) Uani 1 1 d . . . . .
C114 C 1.1326(5) 0.8107(3) 0.3384(4) 0.0195(11) Uani 1 1 d . . . . .
C115 C 1.1183(5) 0.7528(3) 0.2744(4) 0.0212(12) Uani 1 1 d . . . . .
C116 C 1.0039(5) 0.7465(3) 0.2316(4) 0.0188(11) Uani 1 1 d . . . . .
C117 C 0.8535(5) 0.5577(3) 0.0666(4) 0.0242(13) Uani 1 1 d . . . . .
H117 H 0.9283 0.5500 0.0839 0.029 Uiso 1 1 calc R U . . .
C118 C 0.7840(5) 0.5053(3) 0.0201(4) 0.0279(14) Uani 1 1 d . . . . .
H118 H 0.8118 0.4610 0.0041 0.033 Uiso 1 1 calc R U . . .
C119 C 0.6730(5) 0.5159(3) -0.0044(4) 0.0281(14) Uani 1 1 d . . . . .
H119 H 0.6278 0.4783 -0.0358 0.034 Uiso 1 1 calc R U . . .
C120 C 0.6281(5) 0.5802(3) 0.0164(4) 0.0246(13) Uani 1 1 d . . . . .
H120 H 0.5532 0.5873 0.0006 0.030 Uiso 1 1 calc R U . . .
C121 C 0.3592(5) 0.7909(3) 0.0899(4) 0.0223(12) Uani 1 1 d . . . . .
H121 H 0.3504 0.7522 0.0455 0.027 Uiso 1 1 calc R U . . .
C122 C 0.2725(5) 0.8255(3) 0.1097(4) 0.0251(13) Uani 1 1 d . . . . .
H122 H 0.2028 0.8097 0.0784 0.030 Uiso 1 1 calc R U . . .
C123 C 0.2843(5) 0.8832(3) 0.1747(4) 0.0242(13) Uani 1 1 d . . . . .
H123 H 0.2230 0.9061 0.1858 0.029 Uiso 1 1 calc R U . . .
C124 C 0.3850(5) 0.9069(3) 0.2227(4) 0.0223(12) Uani 1 1 d . . . . .
H124 H 0.3936 0.9457 0.2670 0.027 Uiso 1 1 calc R U . . .
C125 C 0.7258(5) 1.0029(3) 0.5092(4) 0.0270(13) Uani 1 1 d . . . . .
H125 H 0.6508 1.0098 0.4936 0.032 Uiso 1 1 calc R U . . .
C126 C 0.7902(6) 1.0306(3) 0.5930(4) 0.0310(15) Uani 1 1 d . . . . .
H126 H 0.7589 1.0570 0.6355 0.037 Uiso 1 1 calc R U . . .
C127 C 0.8998(6) 1.0204(3) 0.6161(4) 0.0305(15) Uani 1 1 d . . . . .
H127 H 0.9417 1.0404 0.6740 0.037 Uiso 1 1 calc R U . . .
C128 C 0.9495(5) 0.9821(3) 0.5575(4) 0.0268(13) Uani 1 1 d . . . . .
H128 H 1.0244 0.9746 0.5749 0.032 Uiso 1 1 calc R U . . .
C129 C 1.2336(5) 0.8285(3) 0.3931(4) 0.0261(13) Uani 1 1 d . . . . .
H129 H 1.2438 0.8670 0.4380 0.031 Uiso 1 1 calc R U . . .
C130 C 1.3190(5) 0.7882(3) 0.3798(4) 0.0297(14) Uani 1 1 d . . . . .
H130 H 1.3889 0.8004 0.4149 0.036 Uiso 1 1 calc R U . . .
C131 C 1.3047(5) 0.7306(3) 0.3165(5) 0.0311(14) Uani 1 1 d . . . . .
H131 H 1.3650 0.7043 0.3090 0.037 Uiso 1 1 calc R U . . .
C132 C 1.2034(5) 0.7107(3) 0.2636(4) 0.0271(13) Uani 1 1 d . . . . .
H132 H 1.1929 0.6702 0.2220 0.032 Uiso 1 1 calc R U . . .
Ir Ir 0.82225(2) 0.94233(2) 0.05454(2) 0.01519(5) Uani 1 1 d . . . . .
Cl2 Cl 1.00012(11) 0.90244(7) 0.07885(9) 0.0198(3) Uani 1 1 d . . . . .
C201 C 0.8223(5) 0.9928(3) -0.0814(4) 0.0220(12) Uani 1 1 d . . . . .
H201 H 0.8759 0.9725 -0.1134 0.026 Uiso 1 1 calc R U . . .
C202 C 0.8650(5) 1.0406(3) -0.0059(4) 0.0208(11) Uani 1 1 d . . . . .
H202 H 0.9435 1.0483 0.0056 0.025 Uiso 1 1 calc R U . . .
C203 C 0.6894(5) 1.0054(3) 0.0635(4) 0.0239(13) Uani 1 1 d . . . . .
H203 H 0.6673 0.9993 0.1248 0.029 Uiso 1 1 calc R U . . .
C204 C 0.6568(4) 0.9489(3) -0.0027(4) 0.0234(11) Uani 1 1 d . . . . .
H204 H 0.6154 0.9102 0.0202 0.028 Uiso 1 1 calc R U . . .
C205 C 0.8049(5) 1.1050(3) 0.0188(4) 0.0241(12) Uani 1 1 d . . . . .
H20A H 0.7961 1.1412 -0.0331 0.029 Uiso 1 1 calc R U . . .
H20B H 0.8473 1.1274 0.0785 0.029 Uiso 1 1 calc R U . . .
C206 C 0.6944(5) 1.0843(3) 0.0324(4) 0.0242(13) Uani 1 1 d . . . . .
H20C H 0.6768 1.1161 0.0815 0.029 Uiso 1 1 calc R U . . .
H20D H 0.6403 1.0921 -0.0286 0.029 Uiso 1 1 calc R U . . .
C207 C 0.7115(5) 1.0015(3) -0.1474(4) 0.0281(14) Uani 1 1 d . . . . .
H20E H 0.7118 0.9841 -0.2123 0.034 Uiso 1 1 calc R U . . .
H20F H 0.6922 1.0532 -0.1524 0.034 Uiso 1 1 calc R U . . .
C208 C 0.6273(5) 0.9592(3) -0.1102(4) 0.0297(15) Uani 1 1 d . . . . .
H20G H 0.5585 0.9852 -0.1290 0.036 Uiso 1 1 calc R U . . .
H20H H 0.6172 0.9113 -0.1415 0.036 Uiso 1 1 calc R U . . .
Na Na 1.07145(18) 0.21485(10) 0.30565(15) 0.0201(5) Uani 1 1 d . . . . .
N301 N 1.2114(4) 0.2340(2) 0.1945(3) 0.0229(10) Uani 1 1 d . . . . .
N302 N 0.9299(4) 0.1969(2) 0.4124(3) 0.0231(11) Uani 1 1 d . . . . .
O301 O 1.1750(3) 0.1014(2) 0.2917(3) 0.0242(9) Uani 1 1 d . . . . .
O302 O 0.9558(3) 0.1099(2) 0.2506(3) 0.0224(9) Uani 1 1 d . . . . .
O303 O 1.2094(4) 0.3055(2) 0.3776(3) 0.0299(10) Uani 1 1 d . . . . .
O304 O 1.1649(4) 0.1900(2) 0.4810(3) 0.0308(10) Uani 1 1 d . . . . .
O305 O 0.9798(3) 0.2550(2) 0.1381(3) 0.0236(9) Uani 1 1 d . . . . .
O306 O 0.9526(3) 0.3252(2) 0.2993(3) 0.0239(9) Uani 1 1 d . . . . .
C301 C 1.2532(5) 0.1625(3) 0.1758(4) 0.0282(14) Uani 1 1 d . . . . .
H30A H 1.3213 0.1690 0.1574 0.034 Uiso 1 1 calc R U . . .
H30B H 1.2021 0.1393 0.1214 0.034 Uiso 1 1 calc R U . . .
C302 C 1.2712(5) 0.1138(3) 0.2626(4) 0.0298(14) Uani 1 1 d . . . . .
H30C H 1.3000 0.0670 0.2473 0.036 Uiso 1 1 calc R U . . .
H30D H 1.3245 0.1360 0.3162 0.036 Uiso 1 1 calc R U . . .
C303 C 1.1093(5) 0.0462(3) 0.2379(4) 0.0285(14) Uani 1 1 d . . . . .
H30E H 1.1470 -0.0007 0.2479 0.034 Uiso 1 1 calc R U . . .
H30F H 1.0920 0.0578 0.1687 0.034 Uiso 1 1 calc R U . . .
C304 C 1.0101(5) 0.0423(3) 0.2721(4) 0.0276(14) Uani 1 1 d . . . . .
H30G H 0.9643 0.0025 0.2394 0.033 Uiso 1 1 calc R U . . .
H30H H 1.0276 0.0332 0.3421 0.033 Uiso 1 1 calc R U . . .
C305 C 0.8584(5) 0.1122(3) 0.2804(5) 0.0272(13) Uani 1 1 d . . . . .
H30I H 0.8212 0.0655 0.2654 0.033 Uiso 1 1 calc R U . . .
H30J H 0.8118 0.1501 0.2435 0.033 Uiso 1 1 calc R U . . .
C306 C 0.8759(5) 0.1274(3) 0.3856(4) 0.0285(14) Uani 1 1 d . . . . .
H30K H 0.8064 0.1280 0.4024 0.034 Uiso 1 1 calc R U . . .
H30L H 0.9195 0.0883 0.4227 0.034 Uiso 1 1 calc R U . . .
C307 C 1.2967(5) 0.2809(3) 0.2485(5) 0.0305(14) Uani 1 1 d . . . . .
H30M H 1.3310 0.3056 0.2031 0.037 Uiso 1 1 calc R U . . .
H30N H 1.3514 0.2509 0.2918 0.037 Uiso 1 1 calc R U . . .
C308 C 1.2557(5) 0.3364(3) 0.3068(5) 0.0311(14) Uani 1 1 d . . . . .
H30O H 1.3153 0.3682 0.3389 0.037 Uiso 1 1 calc R U . . .
H30P H 1.2018 0.3667 0.2632 0.037 Uiso 1 1 calc R U . . .
C309 C 1.2839(5) 0.2822(3) 0.4623(5) 0.0351(15) Uani 1 1 d . . . . .
H30Q H 1.3278 0.3234 0.4934 0.042 Uiso 1 1 calc R U . . .
H30R H 1.3318 0.2451 0.4466 0.042 Uiso 1 1 calc R U . . .
C310 C 1.2220(6) 0.2518(3) 0.5277(4) 0.0361(16) Uani 1 1 d . . . . .
H31A H 1.2706 0.2375 0.5894 0.043 Uiso 1 1 calc R U . . .
H31B H 1.1716 0.2882 0.5407 0.043 Uiso 1 1 calc R U . . .
C311 C 1.0942(6) 0.1586(3) 0.5314(4) 0.0325(15) Uani 1 1 d . . . . .
H31C H 1.1284 0.1592 0.6010 0.039 Uiso 1 1 calc R U . . .
H31D H 1.0812 0.1076 0.5115 0.039 Uiso 1 1 calc R U . . .
C312 C 0.9885(6) 0.1978(3) 0.5134(4) 0.0297(15) Uani 1 1 d . . . . .
H31E H 0.9442 0.1750 0.5523 0.036 Uiso 1 1 calc R U . . .
H31F H 1.0015 0.2484 0.5349 0.036 Uiso 1 1 calc R U . . .
C313 C 1.1541(5) 0.2673(3) 0.1034(4) 0.0261(13) Uani 1 1 d . . . . .
H31G H 1.1926 0.2569 0.0535 0.031 Uiso 1 1 calc R U . . .
H31H H 1.1528 0.3202 0.1116 0.031 Uiso 1 1 calc R U . . .
C314 C 1.0412(5) 0.2398(3) 0.0703(4) 0.0253(13) Uani 1 1 d . . . . .
H31I H 1.0066 0.2624 0.0081 0.030 Uiso 1 1 calc R U . . .
H31J H 1.0427 0.1871 0.0602 0.030 Uiso 1 1 calc R U . . .
C315 C 0.9419(5) 0.3279(3) 0.1336(4) 0.0282(14) Uani 1 1 d . . . . .
H31K H 0.8958 0.3382 0.0691 0.034 Uiso 1 1 calc R U . . .
H31L H 1.0026 0.3619 0.1463 0.034 Uiso 1 1 calc R U . . .
C316 C 0.8801(5) 0.3359(3) 0.2081(4) 0.0298(14) Uani 1 1 d . . . . .
H31M H 0.8481 0.3845 0.2046 0.036 Uiso 1 1 calc R U . . .
H31N H 0.8222 0.2997 0.1978 0.036 Uiso 1 1 calc R U . . .
C317 C 0.9037(5) 0.3273(3) 0.3770(4) 0.0264(13) Uani 1 1 d . . . . .
H31O H 0.8489 0.3657 0.3651 0.032 Uiso 1 1 calc R U . . .
H31P H 0.9579 0.3398 0.4364 0.032 Uiso 1 1 calc R U . . .
C318 C 0.8522(5) 0.2560(3) 0.3912(4) 0.0267(13) Uani 1 1 d . . . . .
H31Q H 0.8172 0.2608 0.4447 0.032 Uiso 1 1 calc R U . . .
H31R H 0.7967 0.2442 0.3324 0.032 Uiso 1 1 calc R U . . .
Cl41 Cl 0.54835(15) 0.10289(9) 0.23301(13) 0.0328(5) Uani 0.912(4) 1 d D . P A 1
Cl42 Cl 0.57487(19) 0.1882(1) 0.42582(12) 0.0474(6) Uani 0.912(4) 1 d D . P A 1
C41S C 0.5584(4) 0.19636(14) 0.2349(2) 0.0266(14) Uani 0.912(4) 1 d DG . P A 1
C42S C 0.5743(4) 0.23377(17) 0.3210(2) 0.0287(16) Uani 0.912(4) 1 d DG . P A 1
C43S C 0.5874(4) 0.30815(17) 0.3224(2) 0.0352(18) Uani 0.912(4) 1 d DG . P A 1
H43S H 0.5983 0.3337 0.3812 0.042 Uiso 0.912(4) 1 calc R U P A 1
C44S C 0.5845(4) 0.34513(14) 0.2378(3) 0.0372(17) Uani 0.912(4) 1 d DG . P A 1
H44S H 0.5935 0.3960 0.2389 0.045 Uiso 0.912(4) 1 calc R U P A 1
C45S C 0.5686(5) 0.3077(2) 0.1518(2) 0.039(2) Uani 0.912(4) 1 d DG . P A 1
H45S H 0.5666 0.3330 0.0940 0.046 Uiso 0.912(4) 1 calc R U P A 1
C46S C 0.5555(4) 0.2333(2) 0.1503(2) 0.0334(17) Uani 0.912(4) 1 d DG . P A 1
H46S H 0.5446 0.2078 0.0915 0.040 Uiso 0.912(4) 1 calc R U P A 1
Cl43 Cl 0.594(2) 0.3534(11) 0.3562(12) 0.066(8) Uani 0.088(4) 1 d D . P A 2
Cl44 Cl 0.576(2) 0.3399(11) 0.1344(12) 0.051(7) Uani 0.088(4) 1 d D . P A 2
C71S C 0.576(4) 0.2699(9) 0.2997(13) 0.04(2) Uiso 0.088(4) 1 d DG . P A 2
C72S C 0.565(4) 0.2643(9) 0.2013(13) 0.04(2) Uiso 0.088(4) 1 d DG . P A 2
C73S C 0.550(5) 0.1971(11) 0.1573(17) 0.09(5) Uiso 0.088(4) 1 d DG . P A 2
H73S H 0.5425 0.1932 0.0901 0.112 Uiso 0.088(4) 1 calc R U P A 2
C74S C 0.548(4) 0.1355(9) 0.212(2) 0.020(14) Uiso 0.088(4) 1 d DG . P A 2
H74S H 0.5384 0.0895 0.1816 0.024 Uiso 0.088(4) 1 calc R U P A 2
C75S C 0.560(4) 0.1411(9) 0.310(2) 0.024(14) Uiso 0.088(4) 1 d DG . P A 2
H75S H 0.5580 0.0990 0.3472 0.029 Uiso 0.088(4) 1 calc R U P A 2
C76S C 0.574(4) 0.2083(11) 0.3540(16) 0.028(18) Uiso 0.088(4) 1 d DG . P A 2
H76S H 0.5817 0.2121 0.4213 0.033 Uiso 0.088(4) 1 calc R U P A 2
Cl51 Cl 0.5447(2) 0.62071(13) 0.24808(13) 0.0372(5) Uani 0.904(5) 1 d D . P B 1
Cl52 Cl 0.75783(15) 0.52974(10) 0.2831(1) 0.0336(5) Uani 0.904(5) 1 d D . P B 1
C51S C 0.5929(3) 0.5735(2) 0.3544(2) 0.0280(16) Uani 0.904(5) 1 d DG . P B 1
C52S C 0.6885(3) 0.5359(2) 0.3712(2) 0.0244(14) Uani 0.904(5) 1 d DG . P B 1
C53S C 0.7284(3) 0.5020(2) 0.4589(2) 0.0285(15) Uani 0.904(5) 1 d DG . P B 1
H53S H 0.7937 0.4763 0.4703 0.034 Uiso 0.904(5) 1 calc R U P B 1
C54S C 0.6727(3) 0.5057(2) 0.5297(2) 0.0319(17) Uani 0.904(5) 1 d DG . P B 1
H54S H 0.6999 0.4825 0.5896 0.038 Uiso 0.904(5) 1 calc R U P B 1
C55S C 0.5771(3) 0.5433(3) 0.5129(2) 0.0348(17) Uani 0.904(5) 1 d DG . P B 1
H55S H 0.5390 0.5458 0.5614 0.042 Uiso 0.904(5) 1 calc R U P B 1
C56S C 0.5372(3) 0.5772(3) 0.4253(3) 0.0377(18) Uani 0.904(5) 1 d DG . P B 1
H56S H 0.4719 0.6029 0.4138 0.045 Uiso 0.904(5) 1 calc R U P B 1
Cl53 Cl 0.5281(17) 0.6147(12) 0.4674(14) 0.057(7) Uani 0.096(5) 1 d D . P B 2
Cl54 Cl 0.511(4) 0.631(3) 0.2459(16) 0.27(5) Uani 0.096(5) 1 d D . P B 2
C61S C 0.619(2) 0.5722(18) 0.4146(14) 0.027(14) Uiso 0.096(5) 1 d DG . P B 2
C62S C 0.614(3) 0.582(2) 0.3178(15) 0.026(16) Uiso 0.096(5) 1 d DG . P B 2
C63S C 0.689(3) 0.550(2) 0.278(2) 0.05(2) Uiso 0.096(5) 1 d DG . P B 2
H63S H 0.6859 0.5566 0.2114 0.058 Uiso 0.096(5) 1 calc R U P B 2
C64S C 0.770(3) 0.509(2) 0.334(3) 0.039(17) Uiso 0.096(5) 1 d DG . P B 2
H64S H 0.8223 0.4870 0.3068 0.047 Uiso 0.096(5) 1 calc R U P B 2
C65S C 0.776(3) 0.499(2) 0.431(3) 0.038(18) Uiso 0.096(5) 1 d DG . P B 2
H65S H 0.8310 0.4709 0.4698 0.046 Uiso 0.096(5) 1 calc R U P B 2
C66S C 0.700(2) 0.5309(19) 0.4712(19) 0.026(14) Uiso 0.096(5) 1 d DG . P B 2
H66S H 0.7033 0.5244 0.5374 0.031 Uiso 0.096(5) 1 calc R U P B 2

loop_
_atom_site_aniso_label
_atom_site_aniso_U_11
_atom_site_aniso_U_22
_atom_site_aniso_U_33
_atom_site_aniso_U_23
_atom_site_aniso_U_13
_atom_site_aniso_U_12
Sn 0.0158(2) 0.01356(14) 0.01631(16) 0.00143(12) 0.00555(15) 0.00119(13)
N101 0.019(3) 0.0134(19) 0.018(2) 0.0005(16) 0.006(2) 0.0027(16)
N102 0.013(3) 0.014(2) 0.022(2) 0.0000(16) 0.0079(19) 0.0007(15)
N103 0.022(3) 0.0151(19) 0.020(2) 0.0013(16) 0.008(2) -0.0008(17)
N104 0.017(3) 0.015(2) 0.019(2) -0.0004(17) 0.005(2) 0.0035(17)
N105 0.017(3) 0.017(2) 0.020(2) 0.0006(16) 0.006(2) 0.0026(17)
N106 0.023(3) 0.016(2) 0.023(2) -0.0006(15) 0.007(2) -0.0005(16)
N107 0.022(3) 0.0159(19) 0.020(2) 0.0021(17) 0.003(2) 0.0003(17)
N108 0.021(3) 0.017(2) 0.024(2) 0.0009(17) 0.007(2) 0.0046(17)
C101 0.019(3) 0.019(2) 0.018(3) 0.0024(19) 0.008(2) 0.004(2)
C102 0.026(4) 0.016(2) 0.018(2) -0.0007(19) 0.009(2) 0.002(2)
C103 0.018(3) 0.021(2) 0.021(3) 0.000(2) 0.009(2) 0.001(2)
C104 0.018(3) 0.015(2) 0.020(3) 0.0008(19) 0.006(2) -0.0005(19)
C105 0.016(3) 0.017(2) 0.021(3) 0.0046(19) 0.005(2) -0.0002(19)
C106 0.023(3) 0.017(2) 0.019(3) 0.0038(19) 0.008(2) 0.002(2)
C107 0.017(3) 0.016(2) 0.023(3) 0.0059(19) 0.008(2) 0.0025(19)
C108 0.022(3) 0.014(2) 0.023(3) 0.0039(19) 0.010(2) 0.001(2)
C109 0.024(3) 0.016(3) 0.023(3) -0.0003(18) 0.011(2) 0.0000(18)
C110 0.030(4) 0.013(2) 0.021(3) 0.0008(18) 0.008(3) -0.0020(19)
C111 0.027(3) 0.010(3) 0.021(2) 0.0000(18) 0.007(2) -0.0023(19)
C112 0.021(3) 0.015(2) 0.017(2) 0.0021(19) 0.004(2) -0.002(2)
C113 0.021(3) 0.019(2) 0.017(2) 0.004(2) 0.004(2) -0.003(2)
C114 0.015(3) 0.023(3) 0.019(3) 0.006(2) 0.001(2) 0.000(2)
C115 0.023(4) 0.022(3) 0.020(3) 0.008(2) 0.008(3) 0.004(2)
C116 0.016(3) 0.020(2) 0.022(3) 0.005(2) 0.006(2) 0.002(2)
C117 0.025(4) 0.024(3) 0.025(3) -0.003(2) 0.009(3) 0.006(2)
C118 0.037(4) 0.017(2) 0.031(3) -0.005(2) 0.010(3) 0.009(2)
C119 0.034(4) 0.020(3) 0.031(3) -0.008(2) 0.010(3) -0.004(2)
C120 0.029(4) 0.023(3) 0.022(3) -0.004(2) 0.007(3) 0.002(2)
C121 0.022(3) 0.024(3) 0.022(3) 0.003(2) 0.008(3) 0.000(2)
C122 0.021(4) 0.029(3) 0.023(3) 0.008(2) 0.002(3) 0.001(2)
C123 0.019(4) 0.029(3) 0.027(3) 0.008(2) 0.011(3) 0.008(2)
C124 0.026(4) 0.020(2) 0.024(3) 0.004(2) 0.010(3) 0.005(2)
C125 0.035(4) 0.021(3) 0.025(3) -0.004(2) 0.010(3) 0.001(2)
C126 0.041(4) 0.026(3) 0.028(3) -0.004(2) 0.012(3) 0.000(3)
C127 0.047(5) 0.023(3) 0.021(3) -0.003(2) 0.007(3) -0.002(3)
C128 0.035(4) 0.021(3) 0.022(3) 0.003(2) 0.003(3) -0.001(2)
C129 0.025(4) 0.031(3) 0.020(3) 0.006(2) 0.000(3) -0.003(2)
C130 0.021(4) 0.039(3) 0.027(3) 0.013(3) 0.001(3) -0.001(3)
C131 0.022(4) 0.036(3) 0.036(3) 0.015(3) 0.009(3) 0.010(3)
C132 0.022(4) 0.027(3) 0.032(3) 0.010(2) 0.007(3) 0.008(2)
Ir 0.01553(10) 0.01378(7) 0.01701(8) 0.00101(8) 0.00541(7) 0.00015(9)
Cl2 0.0160(8) 0.0200(6) 0.0250(6) -0.0011(5) 0.0077(6) 0.0016(5)
C201 0.027(4) 0.019(2) 0.022(3) 0.003(2) 0.012(3) 0.001(2)
C202 0.021(3) 0.017(2) 0.026(3) 0.003(2) 0.010(2) -0.005(2)
C203 0.028(4) 0.023(3) 0.026(3) 0.004(2) 0.016(3) 0.005(2)
C204 0.021(3) 0.017(2) 0.031(3) 0.008(3) 0.003(2) 0.000(2)
C205 0.028(4) 0.018(2) 0.027(3) 0.002(2) 0.006(3) -0.001(2)
C206 0.029(4) 0.016(2) 0.029(3) 0.002(2) 0.010(3) 0.005(2)
C207 0.037(4) 0.028(3) 0.017(3) 0.003(2) 0.001(3) 0.004(3)
C208 0.025(4) 0.025(3) 0.033(3) 0.002(2) -0.003(3) 0.000(2)
Na 0.0210(13) 0.0170(9) 0.0224(11) -0.0018(8) 0.0057(10) 0.0001(8)
N301 0.021(3) 0.022(2) 0.026(2) 0.0010(18) 0.005(2) 0.0014(18)
N302 0.031(3) 0.017(2) 0.024(2) 0.0004(18) 0.012(2) 0.0017(19)
O301 0.031(3) 0.0177(18) 0.023(2) -0.0046(15) 0.0057(19) 0.0003(16)
O302 0.027(3) 0.0158(18) 0.027(2) -0.0020(15) 0.0111(19) -0.0032(16)
O303 0.027(3) 0.027(2) 0.032(2) -0.0065(18) 0.001(2) 0.0004(17)
O304 0.037(3) 0.029(2) 0.025(2) -0.0069(18) 0.004(2) 0.0044(19)
O305 0.026(2) 0.0230(18) 0.024(2) 0.0008(15) 0.0096(18) 0.0015(16)
O306 0.025(3) 0.0246(19) 0.0209(19) 0.0029(15) 0.0035(18) 0.0014(16)
C301 0.027(4) 0.027(3) 0.033(3) -0.005(2) 0.012(3) 0.003(2)
C302 0.034(4) 0.024(3) 0.031(3) 0.001(2) 0.008(3) 0.005(2)
C303 0.037(4) 0.017(2) 0.032(3) -0.009(2) 0.009(3) -0.001(2)
C304 0.040(4) 0.011(2) 0.033(3) -0.005(2) 0.012(3) -0.004(2)
C305 0.023(4) 0.022(3) 0.038(3) -0.006(2) 0.012(3) -0.007(2)
C306 0.039(4) 0.020(3) 0.032(3) -0.004(2) 0.019(3) -0.006(2)
C307 0.022(4) 0.030(3) 0.038(4) -0.001(3) 0.005(3) -0.003(2)
C308 0.029(4) 0.022(3) 0.037(3) -0.002(2) 0.000(3) -0.005(2)
C309 0.032(4) 0.036(3) 0.031(3) -0.011(3) -0.003(3) 0.005(3)
C310 0.046(5) 0.032(3) 0.025(3) -0.012(3) -0.002(3) 0.006(3)
C311 0.046(5) 0.026(3) 0.026(3) 0.001(2) 0.009(3) 0.009(3)
C312 0.046(4) 0.020(3) 0.026(3) -0.001(2) 0.015(3) 0.003(3)
C313 0.032(4) 0.022(3) 0.026(3) 0.004(2) 0.012(3) -0.002(2)
C314 0.031(4) 0.027(3) 0.018(3) 0.000(2) 0.006(3) 0.000(2)
C315 0.032(4) 0.028(3) 0.027(3) 0.006(2) 0.011(3) 0.008(2)
C316 0.030(4) 0.034(3) 0.025(3) 0.005(2) 0.005(3) 0.010(3)
C317 0.036(4) 0.020(2) 0.022(3) -0.005(2) 0.006(3) 0.002(2)
C318 0.030(4) 0.028(3) 0.027(3) -0.004(2) 0.014(3) 0.002(2)
Cl41 0.0330(11) 0.0307(9) 0.0368(10) -0.0070(7) 0.0124(8) -0.0013(7)
Cl42 0.0674(16) 0.0483(11) 0.0246(9) -0.0040(8) 0.0082(9) -0.0102(10)
C41S 0.014(4) 0.032(3) 0.033(4) -0.005(3) 0.003(3) -0.001(2)
C42S 0.020(4) 0.034(4) 0.029(4) -0.004(3) 0.002(3) -0.001(3)
C43S 0.021(5) 0.039(4) 0.039(4) -0.011(3) -0.005(3) -0.002(3)
C44S 0.022(4) 0.029(3) 0.055(5) 0.005(3) 0.000(4) 0.003(3)
C45S 0.031(5) 0.040(5) 0.046(5) 0.009(4) 0.013(4) 0.013(4)
C46S 0.026(5) 0.047(5) 0.029(4) 0.000(3) 0.010(3) 0.009(3)
Cl43 0.09(2) 0.072(17) 0.033(11) -0.018(12) 0.012(12) -0.017(16)
Cl44 0.052(16) 0.051(15) 0.051(13) 0.011(11) 0.015(11) 0.021(13)
Cl51 0.0409(13) 0.0453(11) 0.0255(9) 0.0083(8) 0.0084(9) 0.0063(9)
Cl52 0.0351(12) 0.0378(9) 0.0314(9) 0.0000(7) 0.0146(8) 0.0036(7)
C51S 0.036(5) 0.027(3) 0.021(4) 0.003(3) 0.006(3) 0.000(3)
C52S 0.023(4) 0.023(3) 0.030(3) -0.003(3) 0.013(3) -0.005(3)
C53S 0.030(4) 0.026(3) 0.030(3) 0.000(3) 0.010(3) 0.004(3)
C54S 0.042(5) 0.030(3) 0.026(3) 0.003(3) 0.013(3) 0.005(3)
C55S 0.033(5) 0.044(4) 0.030(4) 0.001(3) 0.013(3) 0.004(3)
C56S 0.034(5) 0.044(4) 0.034(4) -0.002(3) 0.008(4) 0.009(3)
Cl53 0.059(16) 0.063(14) 0.053(13) -0.001(11) 0.020(11) 0.004(11)
Cl54 0.28(11) 0.15(5) 0.38(12) -0.10(7) 0.10(8) 0.05(6)

loop_
_atom_type_symbol
_atom_type_description
_atom_type_scat_dispersion_real
_atom_type_scat_dispersion_imag
_atom_type_scat_source
C C 0.0033 0.0016 'International Tables Vol C Tables 4.2.6.8 and 6.1.1.4'
H H 0.0000 0.0000 'International Tables Vol C Tables 4.2.6.8 and 6.1.1.4'
N N 0.0061 0.0033 'International Tables Vol C Tables 4.2.6.8 and 6.1.1.4'
Cl Cl 0.1484 0.1585 'International Tables Vol C Tables 4.2.6.8 and 6.1.1.4'
Ir Ir -1.4442 7.9887 'International Tables Vol C Tables 4.2.6.8 and 6.1.1.4'
Na Na 0.0362 0.0249 'International Tables Vol C Tables 4.2.6.8 and 6.1.1.4'
O O 0.0106 0.0060 'International Tables Vol C Tables 4.2.6.8 and 6.1.1.4'
Sn Sn -0.6537 1.4246 'International Tables Vol C Tables 4.2.6.8 and 6.1.1.4'

loop_
_geom_angle_atom_site_label_1
_geom_angle_atom_site_label_2
_geom_angle_atom_site_label_3
_geom_angle
_geom_angle_site_symmetry_1
_geom_angle_site_symmetry_3
_geom_angle_publ_flag
N104 Sn N102 128.62(17) . . ?
N104 Sn N103 78.84(17) . . ?
N102 Sn N103 79.37(17) . . ?
N104 Sn N101 79.39(16) . . ?
N102 Sn N101 78.74(16) . . ?
N103 Sn N101 128.20(15) . . ?
N104 Sn Ir 115.51(12) . . ?
N102 Sn Ir 115.84(11) . . ?
N103 Sn Ir 114.07(11) . . ?
N101 Sn Ir 117.74(11) . . ?
C104 N101 C101 108.2(4) . . ?
C104 N101 Sn 125.4(3) . . ?
C101 N101 Sn 124.8(4) . . ?
C108 N102 C105 107.9(4) . . ?
C108 N102 Sn 123.5(3) . . ?
C105 N102 Sn 123.2(3) . . ?
C112 N103 C109 108.0(4) . . ?
C112 N103 Sn 125.6(3) . . ?
C109 N103 Sn 125.5(4) . . ?
C116 N104 C113 108.1(5) . . ?
C116 N104 Sn 122.7(4) . . ?
C113 N104 Sn 122.5(3) . . ?
C105 N105 C104 122.3(5) . . ?
C108 N106 C109 122.8(5) . . ?
C113 N107 C112 122.8(5) . . ?
C116 N108 C101 122.2(5) . . ?
N108 C101 N101 128.1(5) . . ?
N108 C101 C102 123.3(5) . . ?
N101 C101 C102 108.6(5) . . ?
C103 C102 C117 121.3(5) . . ?
C103 C102 C101 107.3(5) . . ?
C117 C102 C101 131.4(6) . . ?
C102 C103 C120 121.5(5) . . ?
C102 C103 C104 106.6(5) . . ?
C120 C103 C104 131.8(5) . . ?
N105 C104 N101 127.5(4) . . ?
N105 C104 C103 123.1(5) . . ?
N101 C104 C103 109.3(5) . . ?
N105 C105 N102 127.9(5) . . ?
N105 C105 C106 123.1(5) . . ?
N102 C105 C106 108.9(4) . . ?
C107 C106 C121 121.1(5) . . ?
C107 C106 C105 107.4(5) . . ?
C121 C106 C105 131.4(5) . . ?
C124 C107 C106 121.1(5) . . ?
C124 C107 C108 132.2(5) . . ?
C106 C107 C108 106.7(5) . . ?
N106 C108 N102 127.9(5) . . ?
N106 C108 C107 122.8(5) . . ?
N102 C108 C107 109.1(4) . . ?
N106 C109 N103 127.3(5) . . ?
N106 C109 C110 123.9(5) . . ?
N103 C109 C110 108.8(5) . . ?
C111 C110 C125 121.0(5) . . ?
C111 C110 C109 107.5(5) . . ?
C125 C110 C109 131.5(6) . . ?
C110 C111 C128 120.2(5) . . ?
C110 C111 C112 106.8(5) . . ?
C128 C111 C112 133.0(6) . . ?
N107 C112 N103 126.8(5) . . ?
N107 C112 C111 124.2(5) . . ?
N103 C112 C111 109.0(5) . . ?
N107 C113 N104 127.2(5) . . ?
N107 C113 C114 123.6(5) . . ?
N104 C113 C114 108.8(4) . . ?
C129 C114 C115 120.6(5) . . ?
C129 C114 C113 132.3(5) . . ?
C115 C114 C113 107.1(5) . . ?
C132 C115 C114 121.7(6) . . ?
C132 C115 C116 131.2(5) . . ?
C114 C115 C116 107.1(5) . . ?
N108 C116 N104 128.5(5) . . ?
N108 C116 C115 122.5(5) . . ?
N104 C116 C115 108.9(5) . . ?
C118 C117 C102 117.1(6) . . ?
C117 C118 C119 121.8(5) . . ?
C120 C119 C118 121.4(6) . . ?
C119 C120 C103 116.8(6) . . ?
C122 C121 C106 117.2(5) . . ?
C121 C122 C123 122.0(6) . . ?
C124 C123 C122 120.5(5) . . ?
C123 C124 C107 118.1(5) . . ?
C126 C125 C110 117.6(6) . . ?
C125 C126 C127 121.2(6) . . ?
C128 C127 C126 121.9(6) . . ?
C127 C128 C111 118.0(6) . . ?
C130 C129 C114 117.7(6) . . ?
C131 C130 C129 121.7(6) . . ?
C130 C131 C132 121.1(6) . . ?
C115 C132 C131 117.2(6) . . ?
C204 Ir C203 39.1(2) . . ?
C204 Ir C202 97.6(2) . . ?
C203 Ir C202 81.4(2) . . ?
C204 Ir C201 81.4(2) . . ?
C203 Ir C201 89.9(2) . . ?
C202 Ir C201 38.0(2) . . ?
C204 Ir Cl2 159.98(16) . . ?
C203 Ir Cl2 160.83(17) . . ?
C202 Ir Cl2 89.16(16) . . ?
C201 Ir Cl2 92.89(16) . . ?
C204 Ir Sn 92.90(15) . . ?
C203 Ir Sn 95.60(14) . . ?
C202 Ir Sn 158.77(15) . . ?
C201 Ir Sn 163.14(14) . . ?
Cl2 Ir Sn 87.14(3) . . ?
C202 C201 C207 123.1(5) . . ?
C202 C201 Ir 70.3(3) . . ?
C207 C201 Ir 113.5(4) . . ?
C201 C202 C205 123.4(5) . . ?
C201 C202 Ir 71.7(3) . . ?
C205 C202 Ir 112.0(4) . . ?
C204 C203 C206 122.6(5) . . ?
C204 C203 Ir 70.1(3) . . ?
C206 C203 Ir 114.6(4) . . ?
C203 C204 C208 123.8(5) . . ?
C203 C204 Ir 70.9(3) . . ?
C208 C204 Ir 112.5(4) . . ?
C202 C205 C206 112.4(4) . . ?
C203 C206 C205 112.4(5) . . ?
C201 C207 C208 111.6(5) . . ?
C204 C208 C207 113.4(5) . . ?
O302 Na O303 170.23(17) . . ?
O302 Na O305 79.69(14) . . ?
O303 Na O305 108.55(15) . . ?
O302 Na O301 67.04(14) . . ?
O303 Na O301 104.76(16) . . ?
O305 Na O301 107.64(14) . . ?
O302 Na O306 107.97(15) . . ?
O303 Na O306 80.67(15) . . ?
O305 Na O306 65.89(13) . . ?
O301 Na O306 172.89(16) . . ?
O302 Na O304 106.05(15) . . ?
O303 Na O304 66.11(15) . . ?
O305 Na O304 173.19(15) . . ?
O301 Na O304 78.32(14) . . ?
O306 Na O304 108.33(15) . . ?
O302 Na N302 68.86(14) . . ?
O303 Na N302 111.59(16) . . ?
O305 Na N302 110.87(16) . . ?
O301 Na N302 113.13(15) . . ?
O306 Na N302 68.17(14) . . ?
O304 Na N302 68.72(16) . . ?
O302 Na N301 110.77(15) . . ?
O303 Na N301 68.98(15) . . ?
O305 Na N301 67.94(15) . . ?
O301 Na N301 67.54(14) . . ?
O306 Na N301 111.05(15) . . ?
O304 Na N301 112.45(17) . . ?
N302 Na N301 178.81(18) . . ?
C307 N301 C313 111.7(4) . . ?
C307 N301 C301 111.4(5) . . ?
C313 N301 C301 109.9(4) . . ?
C307 N301 Na 106.9(4) . . ?
C313 N301 Na 108.4(3) . . ?
C301 N301 Na 108.5(3) . . ?
C312 N302 C318 111.0(4) . . ?
C312 N302 C306 111.4(4) . . ?
C318 N302 C306 110.0(5) . . ?
C312 N302 Na 107.9(4) . . ?
C318 N302 Na 108.6(3) . . ?
C306 N302 Na 107.8(3) . . ?
C302 O301 C303 113.7(4) . . ?
C302 O301 Na 114.1(3) . . ?
C303 O301 Na 112.5(3) . . ?
C305 O302 C304 112.6(4) . . ?
C305 O302 Na 113.0(3) . . ?
C304 O302 Na 113.2(3) . . ?
C309 O303 C308 114.7(5) . . ?
C309 O303 Na 114.7(4) . . ?
C308 O303 Na 111.2(3) . . ?
C311 O304 C310 114.1(5) . . ?
C311 O304 Na 111.7(4) . . ?
C310 O304 Na 112.4(4) . . ?
C314 O305 C315 113.4(4) . . ?
C314 O305 Na 112.5(3) . . ?
C315 O305 Na 113.4(3) . . ?
C317 O306 C316 113.6(5) . . ?
C317 O306 Na 112.3(3) . . ?
C316 O306 Na 113.5(3) . . ?
N301 C301 C302 111.9(5) . . ?
O301 C302 C301 111.8(5) . . ?
O301 C303 C304 107.6(4) . . ?
O302 C304 C303 107.7(4) . . ?
O302 C305 C306 112.6(5) . . ?
N302 C306 C305 111.8(5) . . ?
N301 C307 C308 112.1(5) . . ?
O303 C308 C307 113.1(5) . . ?
O303 C309 C310 107.4(5) . . ?
O304 C310 C309 107.6(5) . . ?
O304 C311 C312 112.6(5) . . ?
N302 C312 C311 112.9(4) . . ?
N301 C313 C314 112.0(4) . . ?
O305 C314 C313 112.2(4) . . ?
O305 C315 C316 107.4(5) . . ?
O306 C316 C315 107.3(5) . . ?
O306 C317 C318 112.3(4) . . ?
N302 C318 C317 112.1(5) . . ?
C42S C41S C46S 120.0 . . ?
C42S C41S Cl41 120.4(2) . . ?
C46S C41S Cl41 119.5(2) . . ?
C41S C42S C43S 120.0 . . ?
C41S C42S Cl42 120.1(2) . . ?
C43S C42S Cl42 119.9(2) . . ?
C42S C43S C44S 120.0 . . ?
C45S C44S C43S 120.0 . . ?
C46S C45S C44S 120.0 . . ?
C45S C46S C41S 120.0 . . ?
C72S C71S C76S 120.0 . . ?
C72S C71S Cl43 120.8(3) . . ?
C76S C71S Cl43 119.2(3) . . ?
C73S C72S C71S 120.0 . . ?
C73S C72S Cl44 119.6(3) . . ?
C71S C72S Cl44 120.3(3) . . ?
C72S C73S C74S 120.0 . . ?
C73S C74S C75S 120.0 . . ?
C76S C75S C74S 120.0 . . ?
C75S C76S C71S 120.0 . . ?
C52S C51S C56S 120.0 . . ?
C52S C51S Cl51 121.1(2) . . ?
C56S C51S Cl51 118.8(2) . . ?
C53S C52S C51S 120.0 . . ?
C53S C52S Cl52 119.4(2) . . ?
C51S C52S Cl52 120.6(2) . . ?
C54S C53S C52S 120.0 . . ?
C53S C54S C55S 120.0 . . ?
C56S C55S C54S 120.0 . . ?
C55S C56S C51S 120.0 . . ?
C62S C61S C66S 120.0 . . ?
C62S C61S Cl53 120.8(3) . . ?
C66S C61S Cl53 119.2(3) . . ?
C63S C62S C61S 120.0 . . ?
C63S C62S Cl54 119.6(3) . . ?
C61S C62S Cl54 120.3(3) . . ?
C64S C63S C62S 120.0 . . ?
C63S C64S C65S 120.0 . . ?
C64S C65S C66S 120.0 . . ?
C65S C66S C61S 120.0 . . ?

loop_
_geom_bond_atom_site_label_1
_geom_bond_atom_site_label_2
_geom_bond_distance
_geom_bond_site_symmetry_2
_geom_bond_publ_flag
Sn N104 2.178(5) . ?
Sn N102 2.183(4) . ?
Sn N103 2.201(4) . ?
Sn N101 2.206(4) . ?
Sn Ir 2.6243(4) . ?
N101 C104 1.372(7) . ?
N101 C101 1.386(7) . ?
N102 C108 1.388(6) . ?
N102 C105 1.395(7) . ?
N103 C112 1.387(7) . ?
N103 C109 1.391(7) . ?
N104 C116 1.395(7) . ?
N104 C113 1.396(7) . ?
N105 C105 1.320(7) . ?
N105 C104 1.353(7) . ?
N106 C108 1.319(7) . ?
N106 C109 1.354(8) . ?
N107 C113 1.312(7) . ?
N107 C112 1.359(7) . ?
N108 C116 1.313(7) . ?
N108 C101 1.348(8) . ?
C101 C102 1.439(7) . ?
C102 C103 1.394(8) . ?
C102 C117 1.409(7) . ?
C103 C120 1.410(8) . ?
C103 C104 1.442(7) . ?
C105 C106 1.451(8) . ?
C106 C107 1.397(7) . ?
C106 C121 1.402(8) . ?
C107 C124 1.396(8) . ?
C107 C108 1.459(8) . ?
C109 C110 1.430(7) . ?
C110 C111 1.402(8) . ?
C110 C125 1.412(8) . ?
C111 C128 1.408(8) . ?
C111 C112 1.438(7) . ?
C113 C114 1.465(8) . ?
C114 C129 1.390(8) . ?
C114 C115 1.398(8) . ?
C115 C132 1.391(8) . ?
C115 C116 1.463(9) . ?
C117 C118 1.381(8) . ?
C118 C119 1.408(9) . ?
C119 C120 1.393(8) . ?
C121 C122 1.384(8) . ?
C122 C123 1.405(8) . ?
C123 C124 1.388(8) . ?
C125 C126 1.384(8) . ?
C126 C127 1.390(10) . ?
C127 C128 1.379(8) . ?
C129 C130 1.388(9) . ?
C130 C131 1.387(9) . ?
C131 C132 1.395(9) . ?
Ir C204 2.102(5) . ?
Ir C203 2.112(6) . ?
Ir C202 2.151(5) . ?
Ir C201 2.169(5) . ?
Ir Cl2 2.3640(14) . ?
C201 C202 1.405(8) . ?
C201 C207 1.522(9) . ?
C202 C205 1.516(8) . ?
C203 C204 1.409(8) . ?
C203 C206 1.536(7) . ?
C204 C208 1.512(8) . ?
C205 C206 1.542(9) . ?
C207 C208 1.544(9) . ?
Na O302 2.465(4) . ?
Na O303 2.486(5) . ?
Na O305 2.523(4) . ?
Na O301 2.531(4) . ?
Na O306 2.550(4) . ?
Na O304 2.557(5) . ?
Na N302 2.690(5) . ?
Na N301 2.724(5) . ?
N301 C307 1.469(8) . ?
N301 C313 1.474(7) . ?
N301 C301 1.482(7) . ?
N302 C312 1.465(8) . ?
N302 C318 1.470(7) . ?
N302 C306 1.472(7) . ?
O301 C302 1.429(8) . ?
O301 C303 1.430(7) . ?
O302 C305 1.432(7) . ?
O302 C304 1.435(7) . ?
O303 C309 1.423(8) . ?
O303 C308 1.425(7) . ?
O304 C311 1.427(8) . ?
O304 C310 1.438(7) . ?
O305 C314 1.433(7) . ?
O305 C315 1.434(6) . ?
O306 C317 1.416(7) . ?
O306 C316 1.426(7) . ?
C301 C302 1.512(8) . ?
C303 C304 1.489(9) . ?
C305 C306 1.502(8) . ?
C307 C308 1.508(8) . ?
C309 C310 1.492(10) . ?
C311 C312 1.516(9) . ?
C313 C314 1.511(9) . ?
C315 C316 1.498(8) . ?
C317 C318 1.519(8) . ?
Cl41 C41S 1.739(3) . ?
Cl42 C42S 1.729(3) . ?
C41S C42S 1.3900 . ?
C41S C46S 1.3900 . ?
C42S C43S 1.3900 . ?
C43S C44S 1.3900 . ?
C44S C45S 1.3900 . ?
C45S C46S 1.3900 . ?
Cl43 C71S 1.739(3) . ?
Cl44 C72S 1.730(3) . ?
C71S C72S 1.3900 . ?
C71S C76S 1.3900 . ?
C72S C73S 1.3900 . ?
C73S C74S 1.3900 . ?
C74S C75S 1.3900 . ?
C75S C76S 1.3900 . ?
Cl51 C51S 1.740(3) . ?
Cl52 C52S 1.731(3) . ?
C51S C52S 1.3900 . ?
C51S C56S 1.3900 . ?
C52S C53S 1.3900 . ?
C53S C54S 1.3900 . ?
C54S C55S 1.3900 . ?
C55S C56S 1.3900 . ?
Cl53 C61S 1.739(3) . ?
Cl54 C62S 1.730(3) . ?
C61S C62S 1.3900 . ?
C61S C66S 1.3900 . ?
C62S C63S 1.3900 . ?
C63S C64S 1.3900 . ?
C64S C65S 1.3900 . ?
C65S C66S 1.3900 . ?
